data_7229826
loop_
_publ_author_name
'Liu, Jin-Hua'
'Gu, Ya-Nan'
'Chen, Yi'
'Qi, Yan-Jie'
'Li, Xin-Xiong'
'Zheng, Shou-Tian'

_publ_section_title
;
 Incorporating Cuprous-halide Clusters and Lanthanide Clusters to
 Construct Heterometallic Cluster Organic Frameworks with Luminescent and
 Gas Adsorption Properties
;
_journal_name_full CrystEngComm
_journal_paper_doi 10.1039/C7CE01963G
_journal_year 2017
_chemical_formula_sum 'C28 H44 Cu4 Eu4 I4 N4 O32'
_chemical_formula_weight 2318.27
_space_group_crystal_system tetragonal
_space_group_IT_number 129
_space_group_name_Hall '-P 4a 2a'
_space_group_name_H-M_alt 'P 4/n m m'
_symmetry_space_group_name_Hall '-P 4a 2a'
_symmetry_space_group_name_H-M 'P 4/n m m :2'
_atom_sites_solution_hydrogens mixed
_audit_creation_method SHELXL-2014/7
_audit_update_record
;
2017-06-28 deposited with the CCDC.
2017-12-27 downloaded from the CCDC.
;
_cell_angle_alpha 90
_cell_angle_beta 90
_cell_angle_gamma 90
_cell_formula_units_Z 2
_cell_length_a 18.6210(9)
_cell_length_b 18.6210(9)
_cell_length_c 12.3194(12)
_cell_measurement_reflns_used 14511
_cell_measurement_temperature 175(2)
_cell_measurement_theta_max 24.9605
_cell_measurement_theta_min 2.742
_cell_volume 4271.6(5)
_computing_structure_refinement 'SHELXL-2014/7 (Sheldrick, 2014)'
_diffrn_ambient_temperature 175(2)
_diffrn_measured_fraction_theta_full 1.000
_diffrn_measured_fraction_theta_max 1.000
_diffrn_measurement_device_type 'Bruker APEX II'
_diffrn_measurement_method 'Omega scan'
_diffrn_radiation_type MoK\a
_diffrn_radiation_wavelength 0.71073
_diffrn_reflns_av_R_equivalents 0.0327
_diffrn_reflns_av_unetI/netI 0.0196
_diffrn_reflns_Laue_measured_fraction_full 1.000
_diffrn_reflns_Laue_measured_fraction_max 1.000
_diffrn_reflns_limit_h_max 18
_diffrn_reflns_limit_h_min -20
_diffrn_reflns_limit_k_max 11
_diffrn_reflns_limit_k_min -22
_diffrn_reflns_limit_l_max 14
_diffrn_reflns_limit_l_min -14
_diffrn_reflns_number 14062
_diffrn_reflns_point_group_measured_fraction_full 1.000
_diffrn_reflns_point_group_measured_fraction_max 1.000
_diffrn_reflns_theta_full 25.023
_diffrn_reflns_theta_max 25.023
_diffrn_reflns_theta_min 1.547
_exptl_absorpt_coefficient_mu 5.371
_exptl_absorpt_correction_T_max 0.492
_exptl_absorpt_correction_T_min 0.413
_exptl_absorpt_correction_type multi-scan
_exptl_crystal_colour green
_exptl_crystal_density_diffrn 1.802
_exptl_crystal_density_method 'not measured'
_exptl_crystal_description square
_exptl_crystal_F_000 2152
_exptl_crystal_size_max 0.172
_exptl_crystal_size_mid 0.147
_exptl_crystal_size_min 0.132
_platon_squeeze_details ' ?'
_refine_diff_density_max 2.266
_refine_diff_density_min -3.897
_refine_diff_density_rms 0.258
_refine_ls_extinction_method none
_refine_ls_goodness_of_fit_ref 1.061
_refine_ls_hydrogen_treatment constr
_refine_ls_matrix_type full
_refine_ls_number_parameters 103
_refine_ls_number_reflns 2118
_refine_ls_number_restraints 18
_refine_ls_restrained_S_all 1.059
_refine_ls_R_factor_all 0.0768
_refine_ls_R_factor_gt 0.0697
_refine_ls_shift/su_max 0.001
_refine_ls_shift/su_mean 0.000
_refine_ls_structure_factor_coef Fsqd
_refine_ls_weighting_details 'w=1/[\s^2^(Fo^2^)+(0.1315P)^2^+67.9684P] where P=(Fo^2^+2Fc^2^)/3'
_refine_ls_weighting_scheme calc
_refine_ls_wR_factor_gt 0.2167
_refine_ls_wR_factor_ref 0.2223
_reflns_Friedel_coverage 0.000
_reflns_number_gt 1801
_reflns_number_total 2118
_reflns_threshold_expression 'I > 2\s(I)'
_cod_data_source_file c7ce01963g2.cif
_cod_data_source_block 1_CCDC1
_cod_original_cell_volume 4271.6(6)
_cod_database_code 7229826
_shelx_shelxl_version_number 2014/7
_shelx_space_group_comment
;
The symmetry employed for this shelxl refinement is uniquely defined
by the following loop, which should always be used as a source of
symmetry information in preference to the above space-group names.
They are only intended as comments.
;

loop_
_space_group_symop_operation_xyz
'x, y, z'
'-x+1/2, -y+1/2, z'
'-y+1/2, x, z'
'y, -x+1/2, z'
'-x, y+1/2, -z'
'x+1/2, -y, -z'
'y+1/2, x+1/2, -z'
'-y, -x, -z'
'-x, -y, -z'
'x-1/2, y-1/2, -z'
'y-1/2, -x, -z'
'-y, x-1/2, -z'
'x, -y-1/2, z'
'-x-1/2, y, z'
'-y-1/2, -x-1/2, z'
'y, x, z'

loop_
_atom_site_label
_atom_site_type_symbol
_atom_site_fract_x
_atom_site_fract_y
_atom_site_fract_z
_atom_site_U_iso_or_equiv
_atom_site_adp_type
_atom_site_occupancy
_atom_site_site_symmetry_order
_atom_site_calc_flag
_atom_site_refinement_flags_posn
_atom_site_refinement_flags_adp
_atom_site_refinement_flags_occupancy
Eu1 Eu 0.06597(5) 0.06597(5) 1.62665(9) 0.0395(4) Uani 0.7 2 d S T P
Eu1A Eu 0.02545(19) 0.02545(19) 1.5776(4) 0.0835(13) Uani 0.3 2 d S T P
Cu1 Cu 0.2500 -0.18065(10) 1.08205(14) 0.0345(5) Uani 1 2 d S T P
I1 I 0.2500 -0.12187(5) 0.88844(7) 0.0323(4) Uani 1 2 d S T P
O1 O 0.1164(5) 0.0106(5) 1.4788(7) 0.066(3) Uani 1 1 d . . .
O2 O -0.0611(4) 0.0471(5) 1.6531(8) 0.062(2) Uani 1 1 d . . .
O1W O 0.1845(9) 0.0510(10) 1.6922(15) 0.145(6) Uani 1 1 d . U .
H1WA H 0.1930 0.0486 1.7599 0.174 Uiso 1 1 d R U .
H1WB H 0.2188 0.0482 1.6469 0.174 Uiso 1 1 d R U .
O2W O 0.0626(9) 0.0626(9) 1.836(3) 0.199(15) Uani 1 2 d S T P
H2WA H 0.0229 0.0558 1.8689 0.239 Uiso 0.5 1 d R U P
H2WB H 0.1011 0.0673 1.8728 0.239 Uiso 0.5 1 d R U P
O3W O 0.153(2) 0.153(2) 1.639(4) 0.363(9) Uani 1 2 d S TU P
H3WA H 0.1742 0.1741 1.6915 0.436 Uiso 1 2 d R U P
H3WB H 0.1643 0.1643 1.5739 0.436 Uiso 1 2 d R U P
N1 N 0.2500 -0.1090(7) 1.2058(10) 0.034(3) Uani 1 2 d S T P
C1 C 0.2500 -0.0210(8) 1.3903(12) 0.038(3) Uani 1 2 d S TU P
H1 H 0.2500 0.0071 1.4527 0.045 Uiso 1 2 calc R U P
C2 C 0.1868(6) -0.0428(6) 1.3421(9) 0.039(2) Uani 1 1 d . . .
C3 C 0.1888(5) -0.0873(6) 1.2523(8) 0.035(2) Uani 1 1 d . . .
H3 H 0.1455 -0.1028 1.2228 0.042 Uiso 1 1 calc R U .
C4 C 0.1162(7) -0.0241(7) 1.3953(10) 0.048(3) Uani 1 1 d . . .

loop_
_atom_site_aniso_label
_atom_site_aniso_U_11
_atom_site_aniso_U_22
_atom_site_aniso_U_33
_atom_site_aniso_U_23
_atom_site_aniso_U_13
_atom_site_aniso_U_12
Eu1 0.0459(5) 0.0459(5) 0.0267(6) -0.0065(3) -0.0065(3) 0.0082(5)
Eu1A 0.0796(17) 0.0796(17) 0.091(3) -0.0032(18) -0.0032(18) 0.009(2)
Cu1 0.0325(9) 0.0433(11) 0.0278(9) -0.0123(7) 0.000 0.000
I1 0.0430(6) 0.0217(5) 0.0322(6) -0.0007(3) 0.000 0.000
O1 0.059(6) 0.087(7) 0.053(5) -0.034(5) 0.013(4) 0.023(5)
O2 0.038(5) 0.081(6) 0.067(6) -0.027(5) 0.016(4) 0.006(4)
O1W 0.141(7) 0.157(7) 0.137(7) -0.003(5) -0.005(5) -0.001(5)
O2W 0.146(17) 0.146(17) 0.30(4) -0.010(14) -0.010(14) -0.08(2)
O3W 0.363(9) 0.363(9) 0.363(10) 0.000(4) 0.000(4) -0.001(5)
N1 0.034(6) 0.037(6) 0.031(6) -0.011(5) 0.000 0.000
C1 0.044(7) 0.032(6) 0.037(6) -0.008(5) 0.000 0.000
C2 0.037(6) 0.049(6) 0.032(5) -0.004(5) 0.007(5) 0.016(5)
C3 0.028(5) 0.042(6) 0.035(5) -0.002(5) 0.000(4) 0.005(4)
C4 0.040(7) 0.057(7) 0.046(7) -0.008(6) 0.004(5) 0.025(6)

loop_
_atom_type_symbol
_atom_type_description
_atom_type_scat_dispersion_real
_atom_type_scat_dispersion_imag
_atom_type_scat_source
C C 0.0033 0.0016 'International Tables Vol C Tables 4.2.6.8 and 6.1.1.4'
H H 0.0000 0.0000 'International Tables Vol C Tables 4.2.6.8 and 6.1.1.4'
N N 0.0061 0.0033 'International Tables Vol C Tables 4.2.6.8 and 6.1.1.4'
O O 0.0106 0.0060 'International Tables Vol C Tables 4.2.6.8 and 6.1.1.4'
Cu Cu 0.3201 1.2651 'International Tables Vol C Tables 4.2.6.8 and 6.1.1.4'
I I -0.4742 1.8119 'International Tables Vol C Tables 4.2.6.8 and 6.1.1.4'
Eu Eu -0.1578 3.6682 'International Tables Vol C Tables 4.2.6.8 and 6.1.1.4'

loop_
_geom_angle_atom_site_label_1
_geom_angle_atom_site_label_2
_geom_angle_atom_site_label_3
_geom_angle
_geom_angle_site_symmetry_1
_geom_angle_site_symmetry_3
Eu1A Eu1 O1 65.4(3) . .
Eu1A Eu1 O1 65.4(3) . 16
O1 Eu1 O1 74.8(5) . 16
Eu1A Eu1 O3W 154.2(13) . .
O1 Eu1 O3W 94.6(11) . .
O1 Eu1 O3W 94.6(11) 16 .
Eu1A Eu1 O1W 132.0(4) . .
O1 Eu1 O1W 80.6(5) . .
O1 Eu1 O1W 137.6(5) 16 .
O3W Eu1 O1W 53.3(6) . .
Eu1A Eu1 O1W 132.0(4) . 16
O1 Eu1 O1W 137.6(5) . 16
O1 Eu1 O1W 80.6(5) 16 16
O3W Eu1 O1W 53.3(6) . 16
O1W Eu1 O1W 95.9(9) . 16
Eu1A Eu1 O2 51.2(3) . .
O1 Eu1 O2 116.3(3) . .
O1 Eu1 O2 74.1(4) 16 .
O3W Eu1 O2 141.8(5) . .
O1W Eu1 O2 148.3(5) . .
O1W Eu1 O2 88.5(5) 16 .
Eu1A Eu1 O2 51.2(3) . 16
O1 Eu1 O2 74.1(4) . 16
O1 Eu1 O2 116.3(3) 16 16
O3W Eu1 O2 141.8(5) . 16
O1W Eu1 O2 88.5(5) . 16
O1W Eu1 O2 148.3(5) 16 16
O2 Eu1 O2 72.3(5) . 16
Eu1A Eu1 O2W 117.6(6) . .
O1 Eu1 O2W 142.4(3) . .
O1 Eu1 O2W 142.4(3) 16 .
O3W Eu1 O2W 88.2(14) . .
O1W Eu1 O2W 71.2(5) . .
O1W Eu1 O2W 71.2(5) 16 .
O2 Eu1 O2W 80.7(5) . .
O2 Eu1 O2W 80.7(5) 16 .
Eu1A Eu1 Eu1A 16.7(3) . 9_558
O1 Eu1 Eu1A 53.6(2) . 9_558
O1 Eu1 Eu1A 53.6(2) 16 9_558
O3W Eu1 Eu1A 137.5(13) . 9_558
O1W Eu1 Eu1A 130.2(4) . 9_558
O1W Eu1 Eu1A 130.2(4) 16 9_558
O2 Eu1 Eu1A 63.1(2) . 9_558
O2 Eu1 Eu1A 63.1(2) 16 9_558
O2W Eu1 Eu1A 134.3(5) . 9_558
Eu1 Eu1A O2 98.6(4) . .
Eu1 Eu1A O2 98.6(4) . 16
O2 Eu1A O2 96.8(7) . 16
Eu1 Eu1A O1 82.6(3) . .
O2 Eu1A O1 172.7(5) . .
O2 Eu1A O1 90.1(4) 16 .
Eu1 Eu1A O1 82.6(3) . 16
O2 Eu1A O1 90.1(4) . 16
O2 Eu1A O1 172.7(5) 16 16
O1 Eu1A O1 83.0(6) . 16
Eu1 Eu1A Eu1A 154.6(5) . 9_558
O2 Eu1A Eu1A 98.2(4) . 9_558
O2 Eu1A Eu1A 98.2(4) 16 9_558
O1 Eu1A Eu1A 78.5(3) . 9_558
O1 Eu1A Eu1A 78.5(3) 16 9_558
Eu1 Eu1A C4 123.7(3) . 8_558
O2 Eu1A C4 98.1(5) . 8_558
O2 Eu1A C4 26.0(4) 16 8_558
O1 Eu1A C4 87.1(4) . 8_558
O1 Eu1A C4 150.5(4) 16 8_558
Eu1A Eu1A C4 72.3(3) 9_558 8_558
Eu1 Eu1A C4 123.7(3) . 9_558
O2 Eu1A C4 26.0(4) . 9_558
O2 Eu1A C4 98.1(5) 16 9_558
O1 Eu1A C4 150.5(4) . 9_558
O1 Eu1A C4 87.1(4) 16 9_558
Eu1A Eu1A C4 72.3(3) 9_558 9_558
C4 Eu1A C4 88.0(6) 8_558 9_558
Eu1 Eu1A O1 147.8(2) . 9_558
O2 Eu1A O1 51.4(3) . 9_558
O2 Eu1A O1 96.7(4) 16 9_558
O1 Eu1A O1 125.6(3) . 9_558
O1 Eu1A O1 85.7(5) 16 9_558
Eu1A Eu1A O1 47.1(2) 9_558 9_558
C4 Eu1A O1 77.6(4) 8_558 9_558
C4 Eu1A O1 25.5(3) 9_558 9_558
Eu1 Eu1A O1 147.8(2) . 8_558
O2 Eu1A O1 96.7(4) . 8_558
O2 Eu1A O1 51.4(3) 16 8_558
O1 Eu1A O1 85.7(5) . 8_558
O1 Eu1A O1 125.6(3) 16 8_558
Eu1A Eu1A O1 47.1(2) 9_558 8_558
C4 Eu1A O1 25.5(3) 8_558 8_558
C4 Eu1A O1 77.6(4) 9_558 8_558
O1 Eu1A O1 59.4(4) 9_558 8_558
Eu1 Eu1A C4 102.4(4) . .
O2 Eu1A C4 157.0(4) . .
O2 Eu1A C4 89.2(4) 16 .
O1 Eu1A C4 19.9(4) . .
O1 Eu1A C4 83.5(4) 16 .
Eu1A Eu1A C4 58.9(3) 9_558 .
C4 Eu1A C4 77.9(5) 8_558 .
C4 Eu1A C4 131.2(3) 9_558 .
O1 Eu1A C4 105.9(3) 9_558 .
O1 Eu1A C4 69.9(4) 8_558 .
Eu1 Eu1A C4 102.4(4) . 16
O2 Eu1A C4 89.2(4) . 16
O2 Eu1A C4 157.0(4) 16 16
O1 Eu1A C4 83.5(4) . 16
O1 Eu1A C4 19.9(4) 16 16
Eu1A Eu1A C4 58.9(3) 9_558 16
C4 Eu1A C4 131.2(3) 8_558 16
C4 Eu1A C4 77.9(5) 9_558 16
O1 Eu1A C4 69.9(4) 9_558 16
O1 Eu1A C4 105.9(3) 8_558 16
C4 Eu1A C4 77.3(5) . 16
N1 Cu1 Cu1 131.2(4) . 2_545
N1 Cu1 I1 114.1(4) . .
Cu1 Cu1 I1 114.65(4) 2_545 .
N1 Cu1 Cu1 150.52(10) . 12_557
Cu1 Cu1 Cu1 61.71(4) 2_545 12_557
I1 Cu1 Cu1 61.52(6) . 12_557
N1 Cu1 Cu1 150.52(10) . 11_657
Cu1 Cu1 Cu1 61.71(4) 2_545 11_657
I1 Cu1 Cu1 61.52(6) . 11_657
Cu1 Cu1 Cu1 56.58(8) 12_557 11_657
N1 Cu1 I1 102.18(17) . 12_557
Cu1 Cu1 I1 61.85(4) 2_545 12_557
I1 Cu1 I1 108.51(4) . 12_557
Cu1 Cu1 I1 57.44(5) 12_557 12_557
Cu1 Cu1 I1 106.74(4) 11_657 12_557
N1 Cu1 I1 102.18(17) . 11_657
Cu1 Cu1 I1 61.85(4) 2_545 11_657
I1 Cu1 I1 108.51(4) . 11_657
Cu1 Cu1 I1 106.74(4) 12_557 11_657
Cu1 Cu1 I1 57.44(5) 11_657 11_657
I1 Cu1 I1 121.30(7) 12_557 11_657
Cu1 I1 Cu1 61.04(6) . 12_557
Cu1 I1 Cu1 61.04(6) . 11_657
Cu1 I1 Cu1 56.30(7) 12_557 11_657
C4 O1 Eu1A 123.9(9) . .
C4 O1 Eu1 155.6(9) . .
Eu1A O1 Eu1 32.02(18) . .
C4 O1 Eu1A 70.2(7) . 9_558
Eu1A O1 Eu1A 54.4(3) . 9_558
Eu1 O1 Eu1A 85.4(3) . 9_558
C4 O2 Eu1A 112.7(7) 9_558 .
C4 O2 Eu1 141.5(8) 9_558 .
Eu1A O2 Eu1 30.1(2) . .
C3 N1 C3 116.8(12) 14_655 .
C3 N1 Cu1 121.4(6) 14_655 .
C3 N1 Cu1 121.4(6) . .
C2 C1 C2 117.1(13) 14_655 .
C1 C2 C3 119.9(10) . .
C1 C2 C4 119.2(10) . .
C3 C2 C4 120.5(10) . .
N1 C3 C2 123.1(10) . .
O1 C4 O2 125.7(11) . 9_558
O1 C4 C2 119.2(12) . .
O2 C4 C2 115.1(10) 9_558 .
O1 C4 Eu1A 84.3(7) . 9_558
O2 C4 Eu1A 41.4(5) 9_558 9_558
C2 C4 Eu1A 156.4(9) . 9_558
O1 C4 Eu1A 36.2(6) . .
O2 C4 Eu1A 90.0(7) 9_558 .
C2 C4 Eu1A 154.0(8) . .
Eu1A C4 Eu1A 48.8(3) 9_558 .

loop_
_geom_bond_atom_site_label_1
_geom_bond_atom_site_label_2
_geom_bond_distance
_geom_bond_site_symmetry_2
Eu1 Eu1A 1.226(5) .
Eu1 O1 2.293(8) .
Eu1 O1 2.293(8) 16
Eu1 O3W 2.31(6) .
Eu1 O1W 2.367(17) .
Eu1 O1W 2.367(17) 16
Eu1 O2 2.415(8) .
Eu1 O2 2.415(8) 16
Eu1 O2W 2.58(4) .
Eu1 Eu1A 3.482(5) 9_558
Eu1A O2 1.905(8) .
Eu1A O2 1.905(8) 16
Eu1A O1 2.103(9) .
Eu1A O1 2.103(9) 16
Eu1A Eu1A 2.335(10) 9_558
Eu1A C4 2.659(13) 8_558
Eu1A C4 2.659(13) 9_558
Eu1A O1 2.812(10) 9_558
Eu1A O1 2.812(10) 8_558
Eu1A C4 2.958(12) .
Eu1A C4 2.958(12) 16
Cu1 N1 2.026(12) .
Cu1 Cu1 2.583(4) 2_545
Cu1 I1 2.624(2) .
Cu1 Cu1 2.724(3) 12_557
Cu1 Cu1 2.724(3) 11_657
Cu1 I1 2.7372(12) 12_557
Cu1 I1 2.7372(12) 11_657
I1 Cu1 2.7371(12) 12_557
I1 Cu1 2.7371(12) 11_657
O1 C4 1.215(14) .
O1 Eu1A 2.812(10) 9_558
O2 C4 1.262(15) 9_558
N1 C3 1.338(12) 14_655
N1 C3 1.338(12) .
C1 C2 1.378(13) 14_655
C1 C2 1.378(13) .
C2 C3 1.383(14) .
C2 C4 1.510(15) .
C4 O2 1.262(15) 9_558
C4 Eu1A 2.659(13) 9_558

loop_
_platon_squeeze_void_nr
_platon_squeeze_void_average_x
_platon_squeeze_void_average_y
_platon_squeeze_void_average_z
_platon_squeeze_void_volume
_platon_squeeze_void_count_electrons
1 -0.006 -0.006 0.000 1573.8 364.6
2 0.250 0.750 0.500 186.9 33.5
3 0.750 0.250 0.500 187.0 33.5
